data_9000879
loop_
_publ_author_name
'Hazen, R. M.'
'Finger, L. W.'

_publ_section_title
;High-pressure and high-temperature crystallographic study of the gillespite
 I-II phase transition P = 9 kbar
;
_journal_name_full 'American Mineralogist'
_journal_page_first 595
_journal_page_last 603
_journal_volume 68
_journal_year 1983
_chemical_compound_source 'Fresno Co, California, USA'
_chemical_formula_sum 'Ba Fe O10 Si4'
_chemical_name_mineral Gillespite
_space_group_IT_number 130
_symmetry_space_group_name_Hall '-P 4a 2ac'
_symmetry_space_group_name_H-M 'P 4/n c c :2'
_cell_angle_alpha 90
_cell_angle_beta 90
_cell_angle_gamma 90
_cell_length_a 7.492
_cell_length_b 7.492
_cell_length_c 15.943
_cell_formula_units_Z 4
_cell_volume 894.882
_database_code_amcsd 0000898
_diffrn_ambient_pressure 9e+05
_exptl_crystal_density_diffrn 3.455
_cod_original_sg_symbol_H-M 'P 4/n c c'
_cod_original_formula_sum 'Ba Fe Si4 O10'
_cod_database_code 9000879

loop_
_space_group_symop_operation_xyz
x,y,z
1/2-y,1/2-x,1/2+z
1/2+y,1/2+x,1/2-z
1/2+y,-x,-z
1/2-y,x,z
x,1/2-y,1/2+z
-x,1/2+y,1/2-z
1/2+x,1/2+y,-z
1/2-x,1/2-y,z
y,x,1/2+z
-y,-x,1/2-z
-y,1/2+x,-z
y,1/2-x,z
1/2-x,y,1/2+z
1/2+x,-y,1/2-z
-x,-y,-z

loop_
_atom_site_aniso_label
_atom_site_aniso_U_11
_atom_site_aniso_U_22
_atom_site_aniso_U_33
_atom_site_aniso_U_12
_atom_site_aniso_U_13
_atom_site_aniso_U_23
Ba 0.01706 0.01706 0.02189 0.00000 0.00000 0.00000
Fe 0.00910 0.00910 0.01803 0.00000 0.00000 0.00000
Si 0.00825 0.00825 0.02962 -0.00142 0.00061 -0.00182
O1 0.04265 0.04265 0.09014 0.00284 0.03026 -0.03026
O2 0.00853 0.02815 0.05408 -0.00256 -0.00303 0.00968
O3 0.02417 0.01706 0.00129 0.00256 -0.01392 0.00424

loop_
_atom_site_label
_atom_site_fract_x
_atom_site_fract_y
_atom_site_fract_z
Ba 0.25000 0.75000 0.00000
Fe 0.25000 0.25000 0.09080
Si 0.51950 0.93650 0.15500
O1 0.47260 0.97260 0.25000
O2 0.72320 0.99780 0.13580
O3 0.39070 0.02920 0.09260

loop_
_cod_related_entry_id
_cod_related_entry_database
_cod_related_entry_code
1 AMCSD 0000898
